data_9017260
loop_
_publ_author_name
'Elliott, P.'

_publ_section_title
;
 Strontioperloffite, SrMn22+Fe32+PO43+OH3, a new bjarebyite-group mineral
 from the Spring Creek mine, South Australia, Australia
;
_journal_name_full 'European Journal of Mineralogy'
_journal_page_first 549
_journal_page_last 555
_journal_volume 31
_journal_year 2019
_chemical_compound_source 'Spring Creek mine, South Australia, Australia'
_chemical_formula_sum 'Al0.02 Ba0.38 Ca0.04 Fe2.08 H3 Mn1.86 Na0.02 O15 P3 Sr0.6'
_chemical_name_mineral Strontioperloffite
_space_group_IT_number 11
_space_group_name_Hall '-P 2yb'
_space_group_name_H-M_alt 'P 1 21/m 1'
_symmetry_space_group_name_H-M 'P 1 21/m 1'
_cell_angle_alpha 90
_cell_angle_beta 100.23
_cell_angle_gamma 90
_cell_length_a 9.1830
_cell_length_b 12.349
_cell_length_c 5.0081
_cell_formula_units_Z 2
_cell_volume 558.894
_database_code_amcsd 0020864
_exptl_crystal_density_diffrn 3.932
_cod_data_source_file inputs/fixed/downloads/08/08629.cif
_cod_data_source_block 08629
_cod_original_formula_sum '(Sr.6 Ba.38 Na.02) Mn1.86 Fe2.08 Ca.04 Al.02 P3 O15 H3'
_cod_database_code 9017260

loop_
_space_group_symop_operation_xyz
x,y,z
x,1/2-y,z
-x,1/2+y,-z
-x,-y,-z

loop_
_atom_site_aniso_label
_atom_site_aniso_U_11
_atom_site_aniso_U_22
_atom_site_aniso_U_33
_atom_site_aniso_U_12
_atom_site_aniso_U_13
_atom_site_aniso_U_23
SrXa 0.01360 0.02030 0.01340 0.00000 0.00030 0.00000
BaXa 0.01360 0.02030 0.01340 0.00000 0.00030 0.00000
NaXa 0.01360 0.02030 0.01340 0.00000 0.00030 0.00000
MnM1b 0.01180 0.01270 0.01330 0.00040 0.00130 0.00020
FeM1b 0.01180 0.01270 0.01330 0.00040 0.00130 0.00020
CaM1b 0.01180 0.01270 0.01330 0.00040 0.00130 0.00020
FeM2c 0.01110 0.01360 0.01090 0.00020 0.00130 0.00040
AlM2c 0.01110 0.01360 0.01090 0.00020 0.00130 0.00040
P1 0.01000 0.01400 0.01000 0.00000 0.00120 0.00000
P2 0.01090 0.01500 0.01060 0.00030 0.00140 0.00020
O1 0.01500 0.02300 0.01200 0.00000 0.00020 0.00000
O2 0.01500 0.01000 0.01000 0.00000 0.00030 0.00000
O3 0.01330 0.01530 0.01400 0.00010 0.00290 0.00180
O4 0.01640 0.01740 0.01610 0.00480 0.00390 0.00020
O5 0.01400 0.01800 0.01710 0.00020 0.00520 0.00160
O6 0.02060 0.01880 0.01330 0.00120 0.00300 0.00220
O7 0.01200 0.01400 0.02230 0.00220 0.00250 0.00150
O-h8 0.02100 0.00900 0.01900 0.00000 0.00600 0.00000
O-h9 0.01310 0.01360 0.01160 0.00170 0.00000 0.00190

loop_
_atom_site_label
_atom_site_fract_x
_atom_site_fract_y
_atom_site_fract_z
_atom_site_occupancy
_atom_site_U_iso_or_equiv
SrXa 0.54362 0.75000 0.74599 0.60000 0.01600
BaXa 0.54362 0.75000 0.74599 0.38000 0.01600
NaXa 0.54362 0.75000 0.74599 0.02000 0.01600
MnM1b 0.29762 0.10879 0.20357 0.93000 0.01270
FeM1b 0.29762 0.10879 0.20357 0.05000 0.01270
CaM1b 0.29762 0.10879 0.20357 0.02000 0.01270
FeM2c 0.09407 0.39843 0.13251 0.99000 0.01200
AlM2c 0.09407 0.39843 0.13251 0.01000 0.01200
P1 0.16260 0.75000 0.67960 1.00000 0.01140
P2 0.33912 0.44189 0.70950 1.00000 0.01220
O1 0.28070 0.75000 0.93740 1.00000 0.01700
O2 0.24100 0.75000 0.43420 1.00000 0.01200
O3 0.06460 0.64870 0.67530 1.00000 0.01410
O4 0.37840 0.55380 0.61280 1.00000 0.01650
O5 0.26350 0.45680 0.96360 1.00000 0.01610
O6 0.23480 0.38120 0.48130 1.00000 0.01830
O7 0.47440 0.36810 0.79880 1.00000 0.01620
O-h8 0.13690 0.25000 0.00250 1.00000 0.01590
O-h9 0.06290 0.56010 0.19280 1.00000 0.01300
H8 0.12700 0.25000 0.18900 1.00000 0.04000
H9 0.05300 0.58400 0.36400 1.00000 0.04000

loop_
_cod_related_entry_id
_cod_related_entry_database
_cod_related_entry_code
1 AMCSD 0020864
